data_4079875
loop_
_publ_author_name
'Hu, Ting'
'Mak, Thomas C. W.'

_publ_section_title
;
 Silver(I) Double and Multiple Salts Containing 1,5-Hexadiyne-1,6-diide
 and Nitrate Ions
;
_journal_issue 1
_journal_name_full Organometallics
_journal_page_first 202
_journal_paper_doi 10.1021/om300988r
_journal_volume 32
_journal_year 2013
_chemical_formula_sum 'C8 H10 Ag3 N4 O6'
_chemical_formula_weight 581.81
_chemical_name_systematic
; 
 ? 
;
_space_group_IT_number 41
_symmetry_cell_setting orthorhombic
_symmetry_space_group_name_Hall 'A 2 -2ab'
_symmetry_space_group_name_H-M 'A b a 2'
_atom_sites_solution_hydrogens geom
_atom_sites_solution_primary direct
_atom_sites_solution_secondary difmap
_audit_creation_method SHELXL-97
_cell_angle_alpha 90.00
_cell_angle_beta 90.00
_cell_angle_gamma 90.00
_cell_formula_units_Z 8
_cell_length_a 8.2733(5)
_cell_length_b 14.2973(11)
_cell_length_c 23.5083(11)
_cell_measurement_reflns_used 13484
_cell_measurement_temperature 296(2)
_cell_measurement_theta_max 27.419
_cell_measurement_theta_min 2.964
_cell_volume 2780.7(3)
_computing_cell_refinement SAINT(Bruker,2001)
_computing_data_collection APEX2(Bruker,2003)
_computing_data_reduction APEX2(Bruker,2003)
_computing_structure_refinement 'SHELXL-97 (Sheldrick, 1997)'
_computing_structure_solution 'SHELXS-97 (Sheldrick, 1990)'
_diffrn_ambient_temperature 296(2)
_diffrn_measured_fraction_theta_full 0.999
_diffrn_measured_fraction_theta_max 0.999
_diffrn_radiation_monochromator graphite
_diffrn_radiation_source 'fine-focus sealed tube'
_diffrn_radiation_type MoK\a
_diffrn_radiation_wavelength 0.71073
_diffrn_reflns_av_R_equivalents 0.0801
_diffrn_reflns_av_sigmaI/netI 0.0689
_diffrn_reflns_limit_h_max 10
_diffrn_reflns_limit_h_min -10
_diffrn_reflns_limit_k_max 18
_diffrn_reflns_limit_k_min -10
_diffrn_reflns_limit_l_max 29
_diffrn_reflns_limit_l_min -30
_diffrn_reflns_number 11495
_diffrn_reflns_theta_full 27.88
_diffrn_reflns_theta_max 27.88
_diffrn_reflns_theta_min 1.73
_exptl_absorpt_coefficient_mu 4.215
_exptl_absorpt_correction_T_max 0.5520
_exptl_absorpt_correction_T_min 0.4861
_exptl_absorpt_correction_type multi-scan
_exptl_absorpt_process_details SADABS
_exptl_crystal_colour yellow
_exptl_crystal_density_diffrn 2.779
_exptl_crystal_density_method 'not measured'
_exptl_crystal_description block
_exptl_crystal_F_000 2200
_exptl_crystal_size_max 0.20
_exptl_crystal_size_mid 0.18
_exptl_crystal_size_min 0.16
_refine_diff_density_max 0.697
_refine_diff_density_min -0.626
_refine_diff_density_rms 0.187
_refine_ls_abs_structure_details 'Flack H D (1983), Acta Cryst. A39, 876-881'
_refine_ls_abs_structure_Flack 0.08(6)
_refine_ls_extinction_coef 0.00171(17)
_refine_ls_extinction_expression Fc^*^=kFc[1+0.001xFc^2^\l^3^/sin(2\q)]^-1/4^
_refine_ls_extinction_method SHELXL
_refine_ls_goodness_of_fit_ref 1.059
_refine_ls_hydrogen_treatment constr
_refine_ls_matrix_type full
_refine_ls_number_parameters 194
_refine_ls_number_reflns 3259
_refine_ls_number_restraints 1
_refine_ls_restrained_S_all 1.059
_refine_ls_R_factor_all 0.0525
_refine_ls_R_factor_gt 0.0476
_refine_ls_shift/su_max 0.000
_refine_ls_shift/su_mean 0.000
_refine_ls_structure_factor_coef Fsqd
_refine_ls_weighting_details 'calc w=1/[\s^2^(Fo^2^)+(0.0636P)^2^+0.0000P] where P=(Fo^2^+2Fc^2^)/3'
_refine_ls_weighting_scheme calc
_refine_ls_wR_factor_gt 0.1149
_refine_ls_wR_factor_ref 0.1186
_reflns_number_gt 2964
_reflns_number_total 3259
_reflns_threshold_expression >2sigma(I)
_cod_data_source_file om300988r_si_003.cif
_cod_data_source_block 5
_cod_depositor_comments
;
The following automatic conversions were performed:

'_symmetry_cell_setting' value 'Orthorhombic' changed to
'orthorhombic' according to
/home/saulius/struct/CIF-dictionaries/cif_core.dic dictionary named
'cif_core.dic' version 2.4.2 from
2011-04-26.

'_exptl_absorpt_correction_type' value 'Multi-scan'
changed to 'multi-scan' according to
/home/saulius/struct/CIF-dictionaries/cif_core.dic dictionary named
'cif_core.dic' version 2.4.2 from 2011-04-26.

Automatic conversion script
Id: cif_fix_values 1891 2012-01-12 08:04:46Z andrius 
;
_cod_original_sg_symbol_H-M Aba2
_cod_database_code 4079875

loop_
_symmetry_equiv_pos_as_xyz
'x, y, z'
'-x, -y, z'
'x+1/2, -y+1/2, z'
'-x+1/2, y+1/2, z'
'x, y+1/2, z+1/2'
'-x, -y+1/2, z+1/2'
'x+1/2, -y+1, z+1/2'
'-x+1/2, y+1, z+1/2'

loop_
_atom_site_label
_atom_site_type_symbol
_atom_site_fract_x
_atom_site_fract_y
_atom_site_fract_z
_atom_site_U_iso_or_equiv
_atom_site_adp_type
_atom_site_occupancy
_atom_site_symmetry_multiplicity
_atom_site_calc_flag
_atom_site_refinement_flags
Ag1 Ag 0.32499(7) 0.29454(4) 0.48600(3) 0.0549(2) Uani 1 1 d .
Ag2 Ag 0.0000 0.5000 0.48585(4) 0.0496(2) Uani 1 2 d S
Ag3 Ag 0.15855(7) 0.41042(4) 0.58949(3) 0.04989(19) Uani 1 1 d .
Ag4 Ag 0.5000 0.5000 0.56091(4) 0.0541(2) Uani 1 2 d S
C1 C 0.2529(9) 0.4430(5) 0.5102(3) 0.0415(14) Uani 1 1 d .
C2 C 0.3250(8) 0.4687(5) 0.4684(3) 0.0394(14) Uani 1 1 d .
C3 C 0.4102(10) 0.5090(5) 0.4179(3) 0.0425(15) Uani 1 1 d .
H3A H 0.3917 0.5760 0.4170 0.051 Uiso 1 1 calc R
H3B H 0.3638 0.4826 0.3836 0.051 Uiso 1 1 calc R
C4 C 0.1938(9) 0.3763(5) 0.7202(4) 0.0438(15) Uani 1 1 d .
C5 C 0.0999(9) 0.3675(5) 0.7697(3) 0.0445(15) Uani 1 1 d .
H5 H 0.1372 0.3596 0.8067 0.053 Uiso 1 1 calc R
C6 C -0.0601(9) 0.3729(4) 0.7521(3) 0.0374(13) Uani 1 1 d .
C7 C 0.3716(12) 0.3755(9) 0.7143(5) 0.071(3) Uani 1 1 d .
H7A H 0.4028 0.3277 0.6879 0.107 Uiso 1 1 calc R
H7B H 0.4199 0.3631 0.7507 0.107 Uiso 1 1 calc R
H7C H 0.4077 0.4352 0.7007 0.107 Uiso 1 1 calc R
C8 C -0.2137(9) 0.3677(7) 0.7851(4) 0.0535(19) Uani 1 1 d .
H8A H -0.2493 0.4298 0.7943 0.080 Uiso 1 1 calc R
H8B H -0.1958 0.3331 0.8195 0.080 Uiso 1 1 calc R
H8C H -0.2948 0.3369 0.7627 0.080 Uiso 1 1 calc R
N1 N 0.5016(7) 0.1774(5) 0.4032(3) 0.0472(14) Uani 1 1 d .
N2 N 0.2160(7) 0.1651(4) 0.5792(3) 0.0433(13) Uani 1 1 d .
N3 N 0.0955(7) 0.3859(5) 0.6754(3) 0.0456(13) Uani 1 1 d .
N4 N -0.0572(8) 0.3840(5) 0.6959(3) 0.0446(13) Uani 1 1 d .
H4 H -0.1423 0.3892 0.6751 0.054 Uiso 1 1 calc R
O1 O 0.4148(10) 0.1561(5) 0.4453(4) 0.086(3) Uani 1 1 d .
O2 O 0.5169(17) 0.2601(7) 0.3969(6) 0.130(5) Uani 1 1 d .
O3 O 0.5724(13) 0.1205(7) 0.3740(5) 0.098(3) Uani 1 1 d .
O4 O 0.1718(7) 0.1051(5) 0.6157(3) 0.0585(16) Uani 1 1 d .
O5 O 0.3379(9) 0.2114(6) 0.5880(4) 0.079(3) Uani 1 1 d .
O6 O 0.1379(7) 0.1754(5) 0.5350(3) 0.0579(15) Uani 1 1 d .

loop_
_atom_site_aniso_label
_atom_site_aniso_U_11
_atom_site_aniso_U_22
_atom_site_aniso_U_33
_atom_site_aniso_U_23
_atom_site_aniso_U_13
_atom_site_aniso_U_12
Ag1 0.0589(4) 0.0418(3) 0.0639(4) 0.0083(3) 0.0012(3) 0.0067(2)
Ag2 0.0438(4) 0.0493(4) 0.0557(5) 0.000 0.000 0.0116(3)
Ag3 0.0540(3) 0.0543(3) 0.0414(3) 0.0101(3) 0.0079(2) 0.0037(2)
Ag4 0.0450(4) 0.0661(5) 0.0512(5) 0.000 0.000 0.0153(4)
C1 0.042(3) 0.041(3) 0.042(3) 0.003(3) 0.003(3) 0.005(3)
C2 0.043(4) 0.040(3) 0.035(3) 0.000(3) -0.006(3) 0.003(3)
C3 0.050(4) 0.041(4) 0.036(4) 0.007(3) -0.008(3) -0.002(3)
C4 0.043(3) 0.037(3) 0.052(4) 0.007(3) -0.013(3) -0.002(3)
C5 0.046(4) 0.045(4) 0.042(4) 0.005(3) -0.008(3) -0.003(3)
C6 0.044(3) 0.038(3) 0.030(3) 0.005(2) -0.004(3) -0.004(3)
C7 0.041(4) 0.096(8) 0.076(7) 0.015(6) 0.005(4) -0.013(5)
C8 0.041(4) 0.074(6) 0.045(4) -0.005(4) 0.000(3) -0.007(4)
N1 0.046(3) 0.054(4) 0.042(3) 0.006(3) -0.002(3) 0.000(3)
N2 0.039(3) 0.047(3) 0.044(4) -0.002(2) 0.001(2) -0.003(3)
N3 0.037(3) 0.061(4) 0.040(3) 0.008(3) 0.002(2) 0.001(3)
N4 0.040(3) 0.054(4) 0.040(3) 0.009(3) -0.006(3) -0.004(3)
O1 0.080(5) 0.065(4) 0.115(7) 0.038(4) 0.043(5) 0.013(4)
O2 0.181(12) 0.070(5) 0.140(10) 0.014(7) 0.064(9) -0.031(6)
O3 0.109(7) 0.094(6) 0.091(6) -0.024(5) 0.005(5) 0.034(6)
O4 0.070(4) 0.068(4) 0.037(3) 0.003(3) -0.007(2) -0.028(3)
O5 0.074(5) 0.084(5) 0.080(5) 0.028(4) -0.031(4) -0.043(4)
O6 0.045(3) 0.067(4) 0.062(4) 0.000(3) -0.009(3) -0.004(3)

loop_
_atom_type_symbol
_atom_type_description
_atom_type_scat_dispersion_real
_atom_type_scat_dispersion_imag
_atom_type_scat_source
C C 0.0033 0.0016 'International Tables Vol C Tables 4.2.6.8 and 6.1.1.4'
H H 0.0000 0.0000 'International Tables Vol C Tables 4.2.6.8 and 6.1.1.4'
N N 0.0061 0.0033 'International Tables Vol C Tables 4.2.6.8 and 6.1.1.4'
O O 0.0106 0.0060 'International Tables Vol C Tables 4.2.6.8 and 6.1.1.4'
Ag Ag -0.8971 1.1015 'International Tables Vol C Tables 4.2.6.8 and 6.1.1.4'

loop_
_geom_angle_atom_site_label_1
_geom_angle_atom_site_label_2
_geom_angle_atom_site_label_3
_geom_angle
_geom_angle_site_symmetry_1
_geom_angle_site_symmetry_3
C1 Ag1 O1 169.1(3) . .
C1 Ag1 C2 28.5(2) . .
O1 Ag1 C2 140.7(2) . .
C1 Ag1 O6 110.3(2) . .
O1 Ag1 O6 79.2(2) . .
C2 Ag1 O6 136.6(2) . .
C1 Ag1 Ag3 39.35(18) . .
O1 Ag1 Ag3 151.55(18) . .
C2 Ag1 Ag3 67.67(16) . .
O6 Ag1 Ag3 75.38(16) . .
C1 Ag2 C1 151.4(4) . 2_565
C1 Ag2 O1 92.0(3) . 3_455
C1 Ag2 O1 98.7(2) 2_565 3_455
C1 Ag2 O1 98.7(2) . 4
C1 Ag2 O1 92.0(3) 2_565 4
O1 Ag2 O1 135.7(4) 3_455 4
C1 Ag2 Ag3 42.81(18) . .
C1 Ag2 Ag3 109.80(19) 2_565 .
O1 Ag2 Ag3 92.9(2) 3_455 .
O1 Ag2 Ag3 123.54(17) 4 .
C1 Ag2 Ag3 109.80(19) . 2_565
C1 Ag2 Ag3 42.81(18) 2_565 2_565
O1 Ag2 Ag3 123.54(17) 3_455 2_565
O1 Ag2 Ag3 92.9(2) 4 2_565
Ag3 Ag2 Ag3 73.92(3) . 2_565
C1 Ag3 N3 171.2(3) . .
C1 Ag3 Ag2 49.41(19) . .
N3 Ag3 Ag2 136.59(17) . .
C1 Ag3 Ag4 52.0(2) . .
N3 Ag3 Ag4 119.26(18) . .
Ag2 Ag3 Ag4 92.54(2) . .
C1 Ag3 Ag1 44.12(18) . .
N3 Ag3 Ag1 137.28(19) . .
Ag2 Ag3 Ag1 78.36(2) . .
Ag4 Ag3 Ag1 70.74(2) . .
O4 Ag4 O4 116.2(3) 4 3
O4 Ag4 C1 88.6(2) 4 .
O4 Ag4 C1 121.8(2) 3 .
O4 Ag4 C1 121.8(2) 4 2_665
O4 Ag4 C1 88.6(2) 3 2_665
C1 Ag4 C1 123.1(3) . 2_665
O4 Ag4 C2 102.7(2) 4 .
O4 Ag4 C2 130.4(2) 3 .
C1 Ag4 C2 26.9(2) . .
C1 Ag4 C2 96.3(2) 2_665 .
O4 Ag4 C2 130.4(2) 4 2_665
O4 Ag4 C2 102.7(2) 3 2_665
C1 Ag4 C2 96.3(2) . 2_665
C1 Ag4 C2 26.9(2) 2_665 2_665
C2 Ag4 C2 69.7(3) . 2_665
O4 Ag4 Ag3 99.11(17) 4 2_665
O4 Ag4 Ag3 67.53(17) 3 2_665
C1 Ag4 Ag3 163.59(17) . 2_665
C1 Ag4 Ag3 40.74(17) 2_665 2_665
C2 Ag4 Ag3 136.71(16) . 2_665
C2 Ag4 Ag3 67.63(16) 2_665 2_665
O4 Ag4 Ag3 67.53(17) 4 .
O4 Ag4 Ag3 99.11(17) 3 .
C1 Ag4 Ag3 40.74(17) . .
C1 Ag4 Ag3 163.59(17) 2_665 .
C2 Ag4 Ag3 67.63(16) . .
C2 Ag4 Ag3 136.71(16) 2_665 .
Ag3 Ag4 Ag3 155.56(4) 2_665 .
C2 C1 Ag3 170.5(7) . .
C2 C1 Ag1 87.2(5) . .
Ag3 C1 Ag1 96.5(3) . .
C2 C1 Ag2 97.9(5) . .
Ag3 C1 Ag2 87.8(3) . .
Ag1 C1 Ag2 120.2(3) . .
C2 C1 Ag4 83.4(5) . .
Ag3 C1 Ag4 87.3(3) . .
Ag1 C1 Ag4 102.0(3) . .
Ag2 C1 Ag4 137.8(3) . .
C1 C2 C3 175.0(8) . .
C1 C2 Ag1 64.3(5) . .
C3 C2 Ag1 120.7(5) . .
C1 C2 Ag4 69.7(5) . .
C3 C2 Ag4 109.2(5) . .
Ag1 C2 Ag4 91.8(2) . .
C2 C3 C3 113.5(5) . 2_665
N3 C4 C5 109.0(7) . .
N3 C4 C7 122.2(8) . .
C5 C4 C7 128.8(8) . .
C6 C5 C4 105.9(7) . .
N4 C6 C5 106.7(7) . .
N4 C6 C8 122.5(7) . .
C5 C6 C8 130.8(7) . .
O2 N1 O3 122.6(10) . .
O2 N1 O1 113.4(9) . .
O3 N1 O1 123.8(9) . .
O5 N2 O6 120.6(7) . .
O5 N2 O4 119.3(7) . .
O6 N2 O4 120.1(6) . .
C4 N3 N4 106.6(6) . .
C4 N3 Ag3 128.2(5) . .
N4 N3 Ag3 125.0(5) . .
C6 N4 N3 111.8(6) . .
N1 O1 Ag1 107.4(5) . .
N1 O1 Ag2 110.6(5) . 3
Ag1 O1 Ag2 133.4(4) . 3
N2 O4 Ag4 103.1(4) . 3_455
N2 O6 Ag1 98.1(4) . .

loop_
_geom_bond_atom_site_label_1
_geom_bond_atom_site_label_2
_geom_bond_distance
_geom_bond_site_symmetry_2
Ag1 C1 2.277(7) .
Ag1 O1 2.321(8) .
Ag1 C2 2.524(8) .
Ag1 O6 2.574(7) .
Ag1 Ag3 3.2495(9) .
Ag2 C1 2.317(7) .
Ag2 C1 2.317(7) 2_565
Ag2 O1 2.527(7) 3_455
Ag2 O1 2.527(7) 4
Ag2 Ag3 3.0491(10) .
Ag2 Ag3 3.0491(10) 2_565
Ag3 C1 2.074(7) .
Ag3 N3 2.115(6) .
Ag3 Ag4 3.1736(6) .
Ag4 O4 2.437(6) 4
Ag4 O4 2.437(6) 3
Ag4 C1 2.503(8) .
Ag4 C1 2.503(8) 2_665
Ag4 C2 2.651(7) .
Ag4 C2 2.651(7) 2_665
Ag4 Ag3 3.1736(6) 2_665
C1 C2 1.207(10) .
C2 C3 1.495(10) .
C3 C3 1.508(16) 2_665
C4 N3 1.337(10) .
C4 C5 1.406(12) .
C4 C7 1.478(12) .
C5 C6 1.389(10) .
C6 N4 1.331(10) .
C6 C8 1.491(10) .
N1 O2 1.198(12) .
N1 O3 1.215(11) .
N1 O1 1.259(10) .
N2 O5 1.223(8) .
N2 O6 1.232(9) .
N2 O4 1.268(9) .
N3 N4 1.352(9) .
O1 Ag2 2.527(7) 3
O4 Ag4 2.437(6) 3_455
